data_7207207
loop_
_publ_author_name
'Li, Xiaoju'
'Guo, Xiaofang'
'Weng, XiuLan'
'Lin, Shen'

_publ_section_title
;
 Two novel 2D cadmium(ii) MOFs based on flexible bis(imidazolyl) and
 zwitterionic dicarboxylate ligands
;
_journal_issue 4
_journal_name_full CrystEngComm
_journal_page_first 1412
_journal_paper_doi 10.1039/c1ce06216f
_journal_volume 14
_journal_year 2012
_chemical_formula_moiety C20H28Br4Cd2N8
_chemical_formula_sum 'C20 H28 Br4 Cd2 N8 O0'
_chemical_formula_weight 924.94
_chemical_name_common
;
poly(Dicadmium bis(1,4-bis(imidazol-1'-yl)butane)bis(u-bromide)dibromide)
;
_space_group_IT_number 13
_symmetry_cell_setting monoclinic
_symmetry_space_group_name_Hall '-P 2yc'
_symmetry_space_group_name_H-M 'P 1 2/c 1'
_atom_sites_solution_hydrogens geom
_atom_sites_solution_primary direct
_atom_sites_solution_secondary difmap
_audit_creation_method SHELXL-97
_cell_angle_alpha 90.00
_cell_angle_beta 90.420(7)
_cell_angle_gamma 90.00
_cell_formula_units_Z 4
_cell_length_a 16.592(5)
_cell_length_b 10.452(3)
_cell_length_c 16.770(5)
_cell_measurement_reflns_used 6156
_cell_measurement_temperature 293(2)
_cell_measurement_theta_max 27.4758
_cell_measurement_theta_min 3.1162
_cell_volume 2908.2(15)
_computing_cell_refinement 'CrystalClear (Rigaku/MSC Inc., 2005)'
_computing_data_collection 'CrystalClear (Rigaku/MSC Inc., 2005)'
_computing_data_reduction 'CrystalClear (Rigaku/MSC Inc., 2005)'
_computing_molecular_graphics 'SHELXL-97 (Sheldrick, 1997)'
_computing_publication_material 'SHELXL-97 (Sheldrick, 1997)'
_computing_structure_refinement 'SHELXL-97 (Sheldrick, 1997)'
_computing_structure_solution 'SHELXS-97 (Sheldrick, 1990)'
_diffrn_ambient_temperature 293(2)
_diffrn_measured_fraction_theta_full 0.971
_diffrn_measured_fraction_theta_max 0.971
_diffrn_measurement_device_type 'Mercury70 (2x2 bin mode)'
_diffrn_measurement_method CCD_Profile_fitting
_diffrn_radiation_monochromator graphite
_diffrn_radiation_source 'fine-focus sealed tube'
_diffrn_radiation_type MoK\a
_diffrn_radiation_wavelength 0.71073
_diffrn_reflns_av_R_equivalents 0.0371
_diffrn_reflns_av_sigmaI/netI 0.0342
_diffrn_reflns_limit_h_max 20
_diffrn_reflns_limit_h_min -21
_diffrn_reflns_limit_k_max 13
_diffrn_reflns_limit_k_min -13
_diffrn_reflns_limit_l_max 17
_diffrn_reflns_limit_l_min -21
_diffrn_reflns_number 22109
_diffrn_reflns_theta_full 27.49
_diffrn_reflns_theta_max 27.49
_diffrn_reflns_theta_min 2.30
_exptl_absorpt_coefficient_mu 6.982
_exptl_absorpt_correction_T_max 1.0000
_exptl_absorpt_correction_T_min 0.5680
_exptl_absorpt_correction_type multi-scan
_exptl_absorpt_process_details 'CrystalClear (Rigaku/MSC Inc., 2005)'
_exptl_crystal_colour colorless
_exptl_crystal_density_diffrn 2.113
_exptl_crystal_density_method 'not measured'
_exptl_crystal_description needle
_exptl_crystal_F_000 1760
_exptl_crystal_size_max 0.42
_exptl_crystal_size_mid 0.27
_exptl_crystal_size_min 0.18
_refine_diff_density_max 0.860
_refine_diff_density_min -0.976
_refine_diff_density_rms 0.106
_refine_ls_extinction_method none
_refine_ls_goodness_of_fit_ref 1.070
_refine_ls_hydrogen_treatment constr
_refine_ls_matrix_type full
_refine_ls_number_parameters 309
_refine_ls_number_reflns 6503
_refine_ls_number_restraints 0
_refine_ls_restrained_S_all 1.070
_refine_ls_R_factor_all 0.0548
_refine_ls_R_factor_gt 0.0383
_refine_ls_shift/su_max 0.001
_refine_ls_shift/su_mean 0.000
_refine_ls_structure_factor_coef Fsqd
_refine_ls_weighting_details 'calc w=1/[\s^2^(Fo^2^)+(0.0405P)^2^+0.4958P] where P=(Fo^2^+2Fc^2^)/3'
_refine_ls_weighting_scheme calc
_refine_ls_wR_factor_gt 0.0825
_refine_ls_wR_factor_ref 0.0901
_reflns_number_gt 5023
_reflns_number_total 6503
_reflns_threshold_expression >2sigma(I)
_cod_data_source_file c1ce06216f.txt
_cod_data_source_block complex2
_cod_depositor_comments
;
The following automatic conversions were performed:

'_symmetry_cell_setting' value 'Monoclinic' changed to 'monoclinic'
according to /home/saulius/struct/CIF-dictionaries/cif_core.dic
dictionary named 'cif_core.dic' version 2.4.1 from
2010-06-29.

'_exptl_absorpt_correction_type' value 'Multi-scan'
changed to 'multi-scan' according to
/home/saulius/struct/CIF-dictionaries/cif_core.dic dictionary named
'cif_core.dic' version 2.4.1 from 2010-06-29.

Automatic conversion script
Id: cif_fix_values 1715 2011-07-08 13:25:40Z adriana 
;
_cod_original_cell_volume 2908.1(16)
_cod_original_sg_symbol_H-M P2/c
_cod_database_code 7207207

loop_
_symmetry_equiv_pos_as_xyz
'x, y, z'
'-x, y, -z+1/2'
'-x, -y, -z'
'x, -y, z-1/2'

loop_
_atom_site_label
_atom_site_type_symbol
_atom_site_fract_x
_atom_site_fract_y
_atom_site_fract_z
_atom_site_U_iso_or_equiv
_atom_site_adp_type
_atom_site_occupancy
_atom_site_symmetry_multiplicity
_atom_site_calc_flag
_atom_site_refinement_flags
Cd1 Cd 0.5000 -0.29892(5) -0.2500 0.04954(14) Uani 1 2 d S
Cd2 Cd 0.5000 0.08240(4) -0.2500 0.03718(12) Uani 1 2 d S
Cd3 Cd 0.0000 0.42031(4) 0.2500 0.03610(11) Uani 1 2 d S
Cd4 Cd 0.0000 0.80205(4) 0.2500 0.04534(13) Uani 1 2 d S
Br1 Br 0.53070(3) -0.41317(5) -0.11781(4) 0.06572(17) Uani 1 1 d .
Br2 Br 0.61837(3) -0.14233(5) -0.28304(3) 0.05368(14) Uani 1 1 d .
Br3 Br 0.06025(3) 0.63804(4) 0.35373(3) 0.04426(12) Uani 1 1 d .
Br4 Br 0.11056(3) 0.93067(5) 0.18036(3) 0.05399(14) Uani 1 1 d .
N1 N 0.39529(19) 0.2216(3) -0.2273(2) 0.0394(8) Uani 1 1 d .
N2 N 0.3158(2) 0.3772(3) -0.1870(2) 0.0412(8) Uani 1 1 d .
N3 N 0.2204(2) 0.5218(4) 0.1141(2) 0.0456(9) Uani 1 1 d .
N4 N 0.1192(2) 0.4414(3) 0.1829(2) 0.0418(9) Uani 1 1 d .
N5 N 0.5475(2) 0.0624(4) -0.1240(2) 0.0420(9) Uani 1 1 d .
N6 N 0.6108(2) -0.0110(4) -0.0182(2) 0.0431(9) Uani 1 1 d .
N7 N 0.9161(2) 0.1196(3) 0.0793(2) 0.0393(8) Uani 1 1 d .
N8 N 0.9598(2) 0.2828(3) 0.1504(2) 0.0427(9) Uani 1 1 d .
C1 C 0.3927(3) 0.3342(4) -0.1928(3) 0.0447(11) Uani 1 1 d .
H1 H 0.4387 0.3798 -0.1742 0.054 Uiso 1 1 calc R
C2 C 0.3166(2) 0.1907(4) -0.2448(3) 0.0423(10) Uani 1 1 d .
H2 H 0.2994 0.1146 -0.2708 0.051 Uiso 1 1 calc R
C3 C 0.2676(3) 0.2855(4) -0.2194(3) 0.0440(10) Uani 1 1 d .
H3 H 0.2105 0.2875 -0.2234 0.053 Uiso 1 1 calc R
C4 C 0.2894(3) 0.4960(4) -0.1494(3) 0.0538(12) Uani 1 1 d .
H4A H 0.2350 0.5183 -0.1695 0.065 Uiso 1 1 calc R
H4B H 0.3265 0.5659 -0.1645 0.065 Uiso 1 1 calc R
C5 C 0.2871(3) 0.4855(4) -0.0577(3) 0.0520(12) Uani 1 1 d .
H5A H 0.2518 0.4134 -0.0423 0.062 Uiso 1 1 calc R
H5B H 0.3420 0.4677 -0.0370 0.062 Uiso 1 1 calc R
C6 C 0.2562(3) 0.6067(4) -0.0213(3) 0.0577(14) Uani 1 1 d .
H6A H 0.1980 0.6147 -0.0338 0.069 Uiso 1 1 calc R
H6B H 0.2841 0.6801 -0.0462 0.069 Uiso 1 1 calc R
C7 C 0.2678(3) 0.6143(5) 0.0686(3) 0.0589(14) Uani 1 1 d .
H7A H 0.3256 0.6009 0.0812 0.071 Uiso 1 1 calc R
H7B H 0.2534 0.7016 0.0865 0.071 Uiso 1 1 calc R
C8 C 0.1461(3) 0.5410(4) 0.1434(3) 0.0457(11) Uani 1 1 d .
H8 H 0.1164 0.6180 0.1363 0.055 Uiso 1 1 calc R
C9 C 0.2418(3) 0.4000(5) 0.1357(3) 0.0611(15) Uani 1 1 d .
H9 H 0.2907 0.3574 0.1234 0.073 Uiso 1 1 calc R
C10 C 0.1798(3) 0.3524(5) 0.1779(3) 0.0559(13) Uani 1 1 d .
H10 H 0.1783 0.2693 0.2009 0.067 Uiso 1 1 calc R
C11 C 0.5822(3) -0.0386(4) -0.0911(3) 0.0456(11) Uani 1 1 d .
H11 H 0.5864 -0.1200 -0.1160 0.055 Uiso 1 1 calc R
C12 C 0.5544(3) 0.1587(5) -0.0689(3) 0.0480(11) Uani 1 1 d .
H12 H 0.5351 0.2435 -0.0758 0.058 Uiso 1 1 calc R
C13 C 0.5929(3) 0.1144(5) -0.0033(3) 0.0504(12) Uani 1 1 d .
H13 H 0.6052 0.1612 0.0438 0.060 Uiso 1 1 calc R
C14 C 0.6531(3) -0.1038(5) 0.0342(3) 0.0546(13) Uani 1 1 d .
H14A H 0.6315 -0.1904 0.0234 0.065 Uiso 1 1 calc R
H14B H 0.6411 -0.0827 0.0904 0.065 Uiso 1 1 calc R
C15 C 0.7436(3) -0.1065(4) 0.0239(3) 0.0518(12) Uani 1 1 d .
H15A H 0.7662 -0.1779 0.0557 0.062 Uiso 1 1 calc R
H15B H 0.7558 -0.1232 -0.0329 0.062 Uiso 1 1 calc R
C16 C 0.7840(3) 0.0158(4) 0.0489(3) 0.0531(12) Uani 1 1 d .
H16A H 0.7607 0.0451 0.1000 0.064 Uiso 1 1 calc R
H16B H 0.7732 0.0825 0.0083 0.064 Uiso 1 1 calc R
C17 C 0.8753(3) -0.0009(4) 0.0591(3) 0.0551(13) Uani 1 1 d .
H17A H 0.8860 -0.0643 0.1018 0.066 Uiso 1 1 calc R
H17B H 0.8980 -0.0350 0.0090 0.066 Uiso 1 1 calc R
C18 C 0.9239(3) 0.1696(4) 0.1522(3) 0.0448(11) Uani 1 1 d .
H18 H 0.9058 0.1290 0.1995 0.054 Uiso 1 1 calc R
C19 C 0.9493(3) 0.2036(5) 0.0275(3) 0.0479(11) Uani 1 1 d .
H19 H 0.9527 0.1942 -0.0287 0.058 Uiso 1 1 calc R
C20 C 0.9767(3) 0.3031(5) 0.0713(3) 0.0515(12) Uani 1 1 d .
H20 H 1.0035 0.3761 0.0506 0.062 Uiso 1 1 calc R

loop_
_atom_site_aniso_label
_atom_site_aniso_U_11
_atom_site_aniso_U_22
_atom_site_aniso_U_33
_atom_site_aniso_U_23
_atom_site_aniso_U_13
_atom_site_aniso_U_12
Cd1 0.0559(3) 0.0426(3) 0.0500(3) 0.000 -0.0043(2) 0.000
Cd2 0.0339(2) 0.0478(3) 0.0298(3) 0.000 -0.00227(18) 0.000
Cd3 0.0314(2) 0.0432(2) 0.0338(3) 0.000 0.00408(18) 0.000
Cd4 0.0464(3) 0.0435(3) 0.0462(3) 0.000 0.0049(2) 0.000
Br1 0.0621(3) 0.0641(3) 0.0707(4) 0.0217(3) -0.0190(3) -0.0108(3)
Br2 0.0639(3) 0.0528(3) 0.0444(3) 0.0011(2) 0.0059(2) -0.0109(2)
Br3 0.0423(3) 0.0458(3) 0.0447(3) 0.0022(2) 0.0024(2) 0.00000(19)
Br4 0.0576(3) 0.0540(3) 0.0505(3) -0.0017(2) 0.0080(2) -0.0112(2)
N1 0.0362(19) 0.041(2) 0.041(2) -0.0021(16) -0.0007(16) 0.0036(15)
N2 0.045(2) 0.042(2) 0.037(2) 0.0017(16) 0.0049(17) 0.0067(16)
N3 0.040(2) 0.050(2) 0.046(2) -0.0074(18) 0.0146(17) -0.0067(17)
N4 0.036(2) 0.047(2) 0.043(2) -0.0062(17) 0.0090(16) -0.0022(15)
N5 0.042(2) 0.053(2) 0.031(2) 0.0049(17) -0.0063(16) -0.0084(16)
N6 0.040(2) 0.053(2) 0.036(2) 0.0042(17) -0.0059(17) -0.0116(16)
N7 0.038(2) 0.040(2) 0.039(2) -0.0058(16) -0.0069(16) -0.0005(15)
N8 0.050(2) 0.043(2) 0.035(2) -0.0030(16) 0.0007(17) -0.0040(16)
C1 0.038(2) 0.051(3) 0.045(3) -0.002(2) 0.003(2) -0.0027(19)
C2 0.039(2) 0.046(3) 0.042(3) -0.006(2) -0.007(2) -0.0013(19)
C3 0.033(2) 0.054(3) 0.046(3) 0.002(2) -0.0017(19) -0.0005(19)
C4 0.059(3) 0.041(3) 0.062(3) -0.003(2) 0.009(2) 0.009(2)
C5 0.064(3) 0.042(3) 0.051(3) -0.002(2) 0.008(2) 0.005(2)
C6 0.063(3) 0.042(3) 0.069(4) -0.001(2) 0.020(3) -0.002(2)
C7 0.059(3) 0.055(3) 0.062(4) -0.009(2) 0.021(3) -0.014(2)
C8 0.041(3) 0.047(3) 0.049(3) -0.009(2) 0.007(2) -0.001(2)
C9 0.046(3) 0.065(3) 0.073(4) 0.002(3) 0.021(3) 0.014(2)
C10 0.049(3) 0.054(3) 0.064(4) 0.007(3) 0.015(2) 0.010(2)
C11 0.052(3) 0.047(3) 0.037(3) 0.001(2) -0.010(2) -0.007(2)
C12 0.053(3) 0.049(3) 0.042(3) -0.006(2) -0.002(2) -0.003(2)
C13 0.052(3) 0.056(3) 0.043(3) -0.008(2) -0.004(2) -0.009(2)
C14 0.055(3) 0.061(3) 0.048(3) 0.017(2) -0.014(2) -0.016(2)
C15 0.061(3) 0.045(3) 0.050(3) 0.001(2) -0.009(2) -0.002(2)
C16 0.051(3) 0.043(3) 0.066(3) -0.006(2) 0.004(2) -0.005(2)
C17 0.061(3) 0.044(3) 0.060(3) -0.006(2) -0.010(3) 0.006(2)
C18 0.046(3) 0.050(3) 0.039(3) 0.004(2) 0.001(2) -0.003(2)
C19 0.055(3) 0.058(3) 0.031(3) -0.002(2) 0.001(2) -0.004(2)
C20 0.061(3) 0.055(3) 0.039(3) 0.004(2) 0.004(2) -0.015(2)

loop_
_atom_type_symbol
_atom_type_description
_atom_type_scat_dispersion_real
_atom_type_scat_dispersion_imag
_atom_type_scat_source
C C 0.0033 0.0016 'International Tables Vol C Tables 4.2.6.8 and 6.1.1.4'
H H 0.0000 0.0000 'International Tables Vol C Tables 4.2.6.8 and 6.1.1.4'
N N 0.0061 0.0033 'International Tables Vol C Tables 4.2.6.8 and 6.1.1.4'
O O 0.0106 0.0060 'International Tables Vol C Tables 4.2.6.8 and 6.1.1.4'
Br Br -0.2901 2.4595 'International Tables Vol C Tables 4.2.6.8 and 6.1.1.4'
Cd Cd -0.8075 1.2024 'International Tables Vol C Tables 4.2.6.8 and 6.1.1.4'

loop_
_geom_angle_atom_site_label_1
_geom_angle_atom_site_label_2
_geom_angle_atom_site_label_3
_geom_angle
_geom_angle_site_symmetry_1
_geom_angle_site_symmetry_3
Br1 Cd1 Br1 124.53(4) 2_654 .
Br1 Cd1 Br2 104.63(2) 2_654 .
Br1 Cd1 Br2 109.22(2) . .
Br1 Cd1 Br2 109.22(2) 2_654 2_654
Br1 Cd1 Br2 104.63(2) . 2_654
Br2 Cd1 Br2 102.64(4) . 2_654
N5 Cd2 N5 169.37(19) 2_654 .
N5 Cd2 N1 87.43(12) 2_654 .
N5 Cd2 N1 99.33(13) . .
N5 Cd2 N1 99.33(13) 2_654 2_654
N5 Cd2 N1 87.43(12) . 2_654
N1 Cd2 N1 101.50(17) . 2_654
N5 Cd2 Br2 83.14(10) 2_654 2_654
N5 Cd2 Br2 88.84(9) . 2_654
N1 Cd2 Br2 88.26(9) . 2_654
N1 Cd2 Br2 169.99(9) 2_654 2_654
N5 Cd2 Br2 88.84(9) 2_654 .
N5 Cd2 Br2 83.14(10) . .
N1 Cd2 Br2 169.99(9) . .
N1 Cd2 Br2 88.26(9) 2_654 .
Br2 Cd2 Br2 82.08(3) 2_654 .
N4 Cd3 N4 168.96(18) 2 .
N4 Cd3 N8 87.13(12) 2 2_655
N4 Cd3 N8 99.81(13) . 2_655
N4 Cd3 N8 99.81(13) 2 1_455
N4 Cd3 N8 87.13(12) . 1_455
N8 Cd3 N8 102.57(18) 2_655 1_455
N4 Cd3 Br3 85.87(10) 2 .
N4 Cd3 Br3 85.85(9) . .
N8 Cd3 Br3 87.70(9) 2_655 .
N8 Cd3 Br3 168.42(9) 1_455 .
N4 Cd3 Br3 85.85(9) 2 2
N4 Cd3 Br3 85.87(10) . 2
N8 Cd3 Br3 168.42(9) 2_655 2
N8 Cd3 Br3 87.70(9) 1_455 2
Br3 Cd3 Br3 82.62(3) . 2
Br4 Cd4 Br4 116.72(4) 2 .
Br4 Cd4 Br3 111.89(2) 2 2
Br4 Cd4 Br3 108.05(2) . 2
Br4 Cd4 Br3 108.05(2) 2 .
Br4 Cd4 Br3 111.89(2) . .
Br3 Cd4 Br3 98.80(3) 2 .
Cd1 Br2 Cd2 87.64(3) . .
Cd4 Br3 Cd3 89.29(3) . .
C1 N1 C2 105.8(4) . .
C1 N1 Cd2 131.9(3) . .
C2 N1 Cd2 122.2(3) . .
C1 N2 C3 106.8(4) . .
C1 N2 C4 126.6(4) . .
C3 N2 C4 126.5(4) . .
C8 N3 C9 106.1(4) . .
C8 N3 C7 126.1(4) . .
C9 N3 C7 127.8(4) . .
C8 N4 C10 104.7(4) . .
C8 N4 Cd3 128.4(3) . .
C10 N4 Cd3 126.8(3) . .
C11 N5 C12 105.7(4) . .
C11 N5 Cd2 127.7(3) . .
C12 N5 Cd2 126.1(3) . .
C11 N6 C13 107.2(4) . .
C11 N6 C14 124.3(4) . .
C13 N6 C14 128.4(4) . .
C18 N7 C19 107.3(4) . .
C18 N7 C17 126.1(4) . .
C19 N7 C17 126.6(4) . .
C18 N8 C20 104.7(4) . .
C18 N8 Cd3 132.1(3) . 1_655
C20 N8 Cd3 123.0(3) . 1_655
N1 C1 N2 111.2(4) . .
C3 C2 N1 109.4(4) . .
C2 C3 N2 106.8(4) . .
N2 C4 C5 112.4(4) . .
C6 C5 C4 110.9(4) . .
C5 C6 C7 114.0(4) . .
N3 C7 C6 114.6(4) . .
N4 C8 N3 112.5(4) . .
C10 C9 N3 106.6(4) . .
C9 C10 N4 110.1(4) . .
N5 C11 N6 111.1(4) . .
C13 C12 N5 109.6(4) . .
C12 C13 N6 106.4(4) . .
N6 C14 C15 114.2(4) . .
C16 C15 C14 113.2(4) . .
C15 C16 C17 111.9(4) . .
N7 C17 C16 112.4(4) . .
N8 C18 N7 111.7(4) . .
C20 C19 N7 106.6(4) . .
C19 C20 N8 109.6(4) . .

loop_
_geom_bond_atom_site_label_1
_geom_bond_atom_site_label_2
_geom_bond_distance
_geom_bond_site_symmetry_2
Cd1 Br1 2.5658(9) 2_654
Cd1 Br1 2.5658(9) .
Cd1 Br2 2.6190(8) .
Cd1 Br2 2.6190(8) 2_654
Cd2 N5 2.259(4) 2_654
Cd2 N5 2.259(4) .
Cd2 N1 2.300(3) .
Cd2 N1 2.300(3) 2_654
Cd2 Br2 3.1140(9) 2_654
Cd2 Br2 3.1140(9) .
Cd3 N4 2.293(3) 2
Cd3 N4 2.293(3) .
Cd3 N8 2.298(4) 2_655
Cd3 N8 2.298(4) 1_455
Cd3 Br3 3.0297(9) .
Cd3 Br3 3.0297(9) 2
Cd4 Br4 2.5628(7) 2
Cd4 Br4 2.5628(7) .
Cd4 Br3 2.6341(8) 2
Cd4 Br3 2.6341(8) .
N1 C1 1.312(5) .
N1 C2 1.374(5) .
N2 C1 1.357(5) .
N2 C3 1.358(5) .
N2 C4 1.462(5) .
N3 C8 1.346(5) .
N3 C9 1.370(6) .
N3 C7 1.463(6) .
N4 C8 1.314(5) .
N4 C10 1.374(6) .
N5 C11 1.321(5) .
N5 C12 1.370(6) .
N6 C11 1.340(5) .
N6 C13 1.368(6) .
N6 C14 1.482(6) .
N7 C18 1.334(6) .
N7 C19 1.355(5) .
N7 C17 1.469(5) .
N8 C18 1.326(5) .
N8 C20 1.375(6) .
N8 Cd3 2.298(4) 1_655
C2 C3 1.352(6) .
C4 C5 1.542(7) .
C5 C6 1.497(6) .
C6 C7 1.522(7) .
C9 C10 1.347(7) .
C12 C13 1.350(6) .
C14 C15 1.512(7) .
C15 C16 1.501(6) .
C16 C17 1.534(6) .
C19 C20 1.351(6) .
